data_4313420
loop_
_publ_author_name
'Christophe Bucher'
'Jean-Claude Moutet'
'Jacques P\'ecaut'
'Guy Royal'
'Eric Saint-Aman'
'Fabrice Thomas'
'St\'ephane Torelli'
'Mihaela Ungureanu'

_publ_section_title
;
 Thermically and Electrochemically Induced Isomerization of a
 (Bis(ferrocene)-cyclam)copper(II) Complex
;
_journal_name_full 'Inorganic Chemistry'
_journal_page_first 2242
_journal_page_last 2252
_journal_paper_doi 10.1021/ic020632h
_journal_volume 42
_journal_year 2003
_chemical_formula_sum 'C32 H46 Cl2 Cu Fe2 N4 O9'
_chemical_formula_weight 876.87
_chemical_name_common TypeI-Fc4NCuII
_chemical_name_systematic
;
   ?
;
_space_group_IT_number 15
_symmetry_cell_setting monoclinic
_symmetry_space_group_name_Hall '-C 2yc'
_symmetry_space_group_name_H-M 'C 1 2/c 1'
_atom_sites_solution_hydrogens geom
_atom_sites_solution_primary direct
_atom_sites_solution_secondary difmap
_audit_creation_method SHELXL-97
_cell_angle_alpha 90.00
_cell_angle_beta 126.9520(10)
_cell_angle_gamma 90.00
_cell_formula_units_Z 4
_cell_length_a 27.016(2)
_cell_length_b 9.0952(8)
_cell_length_c 18.1625(15)
_cell_measurement_temperature 293(2)
_cell_volume 3566.4(5)
_computing_cell_refinement 'Bruker SMART'
_computing_data_collection 'Bruker SMART'
_computing_data_reduction 'Bruker SHELXTL'
_computing_molecular_graphics 'Bruker SHELXTL'
_computing_publication_material 'Bruker SHELXTL'
_computing_structure_refinement 'SHELXL-97 (Sheldrick, 1997)'
_computing_structure_solution 'SHELXS-97 (Sheldrick, 1990)'
_diffrn_ambient_temperature 293(2)
_diffrn_measured_fraction_theta_full 0.867
_diffrn_measured_fraction_theta_max 0.867
_diffrn_measurement_device_type 'CCD area detector'
_diffrn_measurement_method 'phi and omega scans'
_diffrn_radiation_monochromator graphite
_diffrn_radiation_source 'fine-focus sealed tube'
_diffrn_radiation_type MoK\a
_diffrn_radiation_wavelength 0.71073
_diffrn_reflns_av_R_equivalents 0.0419
_diffrn_reflns_av_sigmaI/netI 0.0574
_diffrn_reflns_limit_h_max 34
_diffrn_reflns_limit_h_min -25
_diffrn_reflns_limit_k_max 11
_diffrn_reflns_limit_k_min -10
_diffrn_reflns_limit_l_max 21
_diffrn_reflns_limit_l_min -24
_diffrn_reflns_number 8834
_diffrn_reflns_theta_full 28.95
_diffrn_reflns_theta_max 28.95
_diffrn_reflns_theta_min 2.43
_exptl_absorpt_coefficient_mu 1.602
_exptl_absorpt_correction_type none
_exptl_crystal_density_diffrn 1.633
_exptl_crystal_density_method 'not measured'
_exptl_crystal_F_000 1812
_exptl_crystal_size_max 0.3
_exptl_crystal_size_mid 0.5
_exptl_crystal_size_min 0.5
_refine_diff_density_max 1.020
_refine_diff_density_min -0.731
_refine_diff_density_rms 0.106
_refine_ls_extinction_method none
_refine_ls_goodness_of_fit_ref 0.938
_refine_ls_hydrogen_treatment mixed
_refine_ls_matrix_type full
_refine_ls_number_parameters 329
_refine_ls_number_reflns 4093
_refine_ls_number_restraints 0
_refine_ls_restrained_S_all 0.938
_refine_ls_R_factor_all 0.0795
_refine_ls_R_factor_gt 0.0493
_refine_ls_shift/su_max 0.010
_refine_ls_shift/su_mean 0.001
_refine_ls_structure_factor_coef Fsqd
_refine_ls_weighting_details 'calc w=1/[\s^2^(Fo^2^)+(0.0826P)^2^+0.0000P] where P=(Fo^2^+2Fc^2^)/3'
_refine_ls_weighting_scheme calc
_refine_ls_wR_factor_gt 0.1218
_refine_ls_wR_factor_ref 0.1318
_reflns_number_gt 2619
_reflns_number_total 4093
_reflns_threshold_expression >2sigma(I)
_cod_data_source_file ic020632h_1.cif
_cod_data_source_block struc
_cod_depositor_comments
;
The following automatic conversions were performed:

'_symmetry_cell_setting' value 'Monoclinic' changed to 'monoclinic'
according to the built-in table from CIF Core dictionary named
'cif_core.dic' version 2.4.1 from 2010-06-29.

Automatic conversion script
Id: cif_fix_values 1646 2011-03-28 12:23:43Z adriana 
;
_cod_database_code 4313420

loop_
_symmetry_equiv_pos_as_xyz
'x, y, z'
'-x, y, -z+1/2'
'x+1/2, y+1/2, z'
'-x+1/2, y+1/2, -z+1/2'
'-x, -y, -z'
'x, -y, z-1/2'
'-x+1/2, -y+1/2, -z'
'x+1/2, -y+1/2, z-1/2'

loop_
_atom_site_label
_atom_site_type_symbol
_atom_site_fract_x
_atom_site_fract_y
_atom_site_fract_z
_atom_site_U_iso_or_equiv
_atom_site_adp_type
_atom_site_occupancy
_atom_site_symmetry_multiplicity
_atom_site_calc_flag
_atom_site_refinement_flags
_atom_site_disorder_assembly
_atom_site_disorder_group
Cu Cu 0.0000 0.20736(6) 0.2500 0.02685(17) Uani 1 2 d S . .
Fe Fe 0.17418(2) -0.19571(5) 0.56029(3) 0.02929(16) Uani 1 1 d . . .
O1 O 0.0000 0.4635(5) 0.2500 0.0529(11) Uani 1 2 d S . .
H1O H 0.015(2) 0.504(6) 0.230(3) 0.063(16) Uiso 1 1 d . . .
N1 N 0.07611(13) 0.1965(3) 0.3838(2) 0.0284(6) Uani 1 1 d . . .
N2 N 0.04947(16) 0.1777(4) 0.2001(2) 0.0410(8) Uani 1 1 d . . .
H2N H 0.063(2) 0.087(6) 0.218(3) 0.068(16) Uiso 1 1 d . . .
C1 C -0.0547(2) 0.2664(5) 0.0656(3) 0.0402(9) Uani 1 1 d . . .
H1A H -0.0474(15) 0.363(4) 0.083(2) 0.026(9) Uiso 1 1 d . . .
H1B H -0.0831(16) 0.258(4) 0.003(3) 0.019(8) Uiso 1 1 d . . .
C2 C 0.0056(2) 0.1966(6) 0.0952(3) 0.0490(11) Uani 1 1 d . . .
H2A H 0.024(3) 0.263(6) 0.078(4) 0.084(17) Uiso 1 1 d . . .
H2B H 0.000(2) 0.095(6) 0.069(3) 0.068(14) Uiso 1 1 d . . .
C3 C 0.1057(2) 0.2672(5) 0.2427(3) 0.0505(11) Uani 1 1 d . . .
H3A H 0.080(2) 0.384(7) 0.219(3) 0.090(17) Uiso 1 1 d . . .
H3B H 0.125(2) 0.257(5) 0.209(3) 0.054(12) Uiso 1 1 d . . .
C4 C 0.1505(2) 0.2359(5) 0.3440(3) 0.0457(10) Uani 1 1 d . . .
H4A H 0.1653(18) 0.131(5) 0.362(3) 0.054(12) Uiso 1 1 d . . .
H4B H 0.186(2) 0.290(4) 0.369(3) 0.044(11) Uiso 1 1 d . . .
C5 C 0.12958(19) 0.2811(4) 0.4012(3) 0.0383(9) Uani 1 1 d . . .
H5A H 0.1595(16) 0.272(4) 0.463(3) 0.015(8) Uiso 1 1 d . . .
H5B H 0.1183(17) 0.375(5) 0.389(3) 0.043(11) Uiso 1 1 d . . .
C6 C 0.09253(16) 0.0379(4) 0.4103(2) 0.0291(8) Uani 1 1 d . . .
H6A H 0.0551(19) -0.012(5) 0.390(3) 0.050(12) Uiso 1 1 d . . .
H6B H 0.1011(15) -0.008(4) 0.369(2) 0.034(10) Uiso 1 1 d . . .
C11 C 0.14361(15) 0.0100(4) 0.5089(2) 0.0296(8) Uani 1 1 d . . .
C12 C 0.13831(18) -0.0177(4) 0.5817(2) 0.0332(8) Uani 1 1 d . . .
H12 H 0.0995(17) -0.019(5) 0.574(3) 0.049(12) Uiso 1 1 d . . .
C13 C 0.19764(19) -0.0509(5) 0.6631(3) 0.0426(10) Uani 1 1 d . . .
H13 H 0.2065(17) -0.078(4) 0.720(3) 0.044(11) Uiso 1 1 d . . .
C14 C 0.24107(18) -0.0436(5) 0.6427(3) 0.0422(9) Uani 1 1 d . . .
H14 H 0.286(2) -0.064(6) 0.694(3) 0.077(15) Uiso 1 1 d . . .
C15 C 0.20822(16) -0.0045(4) 0.5492(3) 0.0362(8) Uani 1 1 d . . .
H15 H 0.2229(19) 0.003(5) 0.510(3) 0.057(12) Uiso 1 1 d . . .
C16 C 0.11875(19) -0.3338(4) 0.4523(3) 0.0383(9) Uani 1 1 d . . .
H16 H 0.0852(17) -0.306(4) 0.394(3) 0.023(9) Uiso 1 1 d . . .
C17 C 0.1167(2) -0.3716(4) 0.5252(3) 0.0441(10) Uani 1 1 d . . .
H17 H 0.0804(19) -0.377(5) 0.518(3) 0.054(12) Uiso 1 1 d . . .
C18 C 0.1770(2) -0.4063(5) 0.6020(3) 0.0539(11) Uani 1 1 d . . .
H18 H 0.1885(18) -0.433(5) 0.661(3) 0.050(12) Uiso 1 1 d . . .
C19 C 0.2171(2) -0.3905(5) 0.5766(3) 0.0480(10) Uani 1 1 d . . .
H19 H 0.2617(18) -0.399(5) 0.620(3) 0.047(11) Uiso 1 1 d . . .
C20 C 0.18038(18) -0.3468(4) 0.4834(3) 0.0399(9) Uani 1 1 d . . .
H20A H 0.1924(18) -0.321(4) 0.444(3) 0.035(10) Uiso 1 1 d . . .
Cl Cl 0.07608(6) 0.76104(13) 0.19162(8) 0.0580(3) Uani 1 1 d . . .
O11 O 0.0744(4) 0.6355(7) 0.2225(6) 0.224(4) Uani 1 1 d . . .
O12 O 0.11956(19) 0.8671(6) 0.2537(3) 0.1082(15) Uani 1 1 d . . .
O13 O 0.0323(2) 0.8239(6) 0.1077(3) 0.1181(17) Uani 1 1 d . . .
O14 O 0.0314(4) 0.8070(11) 0.2234(6) 0.090(4) Uani 0.445(9) 1 d P . .
O15 O 0.1156(4) 0.6914(8) 0.1661(5) 0.098(3) Uani 0.555(9) 1 d P . .

loop_
_atom_site_aniso_label
_atom_site_aniso_U_11
_atom_site_aniso_U_22
_atom_site_aniso_U_33
_atom_site_aniso_U_23
_atom_site_aniso_U_13
_atom_site_aniso_U_12
Cu 0.0255(3) 0.0269(3) 0.0325(3) 0.000 0.0197(3) 0.000
Fe 0.0246(3) 0.0299(3) 0.0309(3) 0.0005(2) 0.0154(2) 0.0026(2)
O1 0.066(3) 0.031(2) 0.063(3) 0.000 0.039(3) 0.000
N1 0.0266(15) 0.0242(15) 0.0354(16) -0.0018(12) 0.0193(14) 0.0005(12)
N2 0.0403(19) 0.042(2) 0.053(2) 0.0016(17) 0.0344(18) -0.0038(16)
C1 0.048(3) 0.037(2) 0.040(3) 0.0004(18) 0.028(2) -0.0100(19)
C2 0.046(3) 0.063(3) 0.049(3) -0.006(2) 0.035(2) -0.011(2)
C3 0.042(2) 0.056(3) 0.065(3) 0.001(2) 0.038(3) -0.008(2)
C4 0.033(2) 0.045(3) 0.059(3) 0.004(2) 0.027(2) -0.004(2)
C5 0.036(2) 0.028(2) 0.046(3) -0.0010(19) 0.022(2) -0.0072(17)
C6 0.0293(19) 0.0240(17) 0.037(2) -0.0040(15) 0.0217(18) -0.0036(15)
C11 0.0276(18) 0.0245(18) 0.036(2) -0.0021(15) 0.0190(17) 0.0001(14)
C12 0.035(2) 0.034(2) 0.034(2) -0.0017(16) 0.0230(19) 0.0025(16)
C13 0.047(2) 0.047(2) 0.029(2) -0.0085(18) 0.021(2) -0.0032(19)
C14 0.029(2) 0.042(2) 0.038(2) -0.0069(18) 0.011(2) -0.0035(17)
C15 0.031(2) 0.033(2) 0.046(2) -0.0048(17) 0.024(2) -0.0048(16)
C16 0.035(2) 0.0250(19) 0.044(2) -0.0054(17) 0.018(2) -0.0009(16)
C17 0.047(2) 0.031(2) 0.069(3) -0.005(2) 0.042(2) -0.0063(19)
C18 0.066(3) 0.038(2) 0.058(3) 0.011(2) 0.038(3) 0.006(2)
C19 0.037(2) 0.037(2) 0.063(3) 0.003(2) 0.026(2) 0.0136(19)
C20 0.043(2) 0.0323(19) 0.055(3) -0.0071(18) 0.035(2) 0.0002(17)
Cl 0.0584(7) 0.0495(6) 0.0508(7) 0.0101(5) 0.0247(6) -0.0118(6)
O11 0.333(10) 0.073(4) 0.357(12) 0.040(6) 0.256(10) -0.021(5)
O12 0.081(3) 0.098(3) 0.108(3) -0.034(3) 0.037(3) -0.025(3)
O13 0.079(3) 0.159(5) 0.076(3) 0.022(3) 0.025(3) 0.017(3)
O14 0.069(6) 0.129(10) 0.076(7) 0.014(5) 0.045(5) 0.012(5)
O15 0.122(7) 0.108(7) 0.095(6) 0.017(4) 0.082(5) 0.070(5)

loop_
_atom_type_symbol
_atom_type_description
_atom_type_scat_dispersion_real
_atom_type_scat_dispersion_imag
_atom_type_scat_source
C C 0.0033 0.0016 'International Tables Vol C Tables 4.2.6.8 and 6.1.1.4'
H H 0.0000 0.0000 'International Tables Vol C Tables 4.2.6.8 and 6.1.1.4'
N N 0.0061 0.0033 'International Tables Vol C Tables 4.2.6.8 and 6.1.1.4'
O O 0.0106 0.0060 'International Tables Vol C Tables 4.2.6.8 and 6.1.1.4'
Cl Cl 0.1484 0.1585 'International Tables Vol C Tables 4.2.6.8 and 6.1.1.4'
Fe Fe 0.3463 0.8444 'International Tables Vol C Tables 4.2.6.8 and 6.1.1.4'
Cu Cu 0.3201 1.2651 'International Tables Vol C Tables 4.2.6.8 and 6.1.1.4'

loop_
_geom_angle_atom_site_label_1
_geom_angle_atom_site_label_2
_geom_angle_atom_site_label_3
_geom_angle
_geom_angle_site_symmetry_1
_geom_angle_site_symmetry_3
_geom_angle_publ_flag
N1 Cu N1 174.44(15) 2 . ?
N1 Cu N2 93.60(13) 2 2 ?
N1 Cu N2 85.67(13) . 2 ?
N1 Cu N2 85.67(13) 2 . ?
N1 Cu N2 93.60(13) . . ?
N2 Cu N2 164.7(2) 2 . ?
N1 Cu O1 92.78(7) 2 . ?
N1 Cu O1 92.78(7) . . ?
N2 Cu O1 97.63(11) 2 . ?
N2 Cu O1 97.63(11) . . ?
C11 Fe C15 41.40(13) . . ?
C11 Fe C16 105.39(15) . . ?
C15 Fe C16 123.17(17) . . ?
C11 Fe C20 119.00(16) . . ?
C15 Fe C20 106.29(16) . . ?
C16 Fe C20 40.38(15) . . ?
C11 Fe C19 154.88(16) . . ?
C15 Fe C19 120.36(17) . . ?
C16 Fe C19 68.19(17) . . ?
C20 Fe C19 40.48(17) . . ?
C11 Fe C12 41.25(13) . . ?
C15 Fe C12 68.60(15) . . ?
C16 Fe C12 121.01(16) . . ?
C20 Fe C12 155.52(16) . . ?
C19 Fe C12 162.83(17) . . ?
C11 Fe C14 69.44(16) . . ?
C15 Fe C14 40.47(16) . . ?
C16 Fe C14 159.97(16) . . ?
C20 Fe C14 123.95(16) . . ?
C19 Fe C14 107.84(18) . . ?
C12 Fe C14 68.60(16) . . ?
C11 Fe C18 161.32(16) . . ?
C15 Fe C18 156.93(17) . . ?
C16 Fe C18 67.70(18) . . ?
C20 Fe C18 67.79(18) . . ?
C19 Fe C18 40.67(18) . . ?
C12 Fe C18 126.07(16) . . ?
C14 Fe C18 122.96(19) . . ?
C11 Fe C17 123.64(16) . . ?
C15 Fe C17 160.33(17) . . ?
C16 Fe C17 40.19(17) . . ?
C20 Fe C17 67.62(16) . . ?
C19 Fe C17 68.02(18) . . ?
C12 Fe C17 108.72(16) . . ?
C14 Fe C17 158.39(17) . . ?
C18 Fe C17 40.10(18) . . ?
C11 Fe C13 69.15(16) . . ?
C15 Fe C13 68.28(16) . . ?
C16 Fe C13 157.05(16) . . ?
C20 Fe C13 161.90(16) . . ?
C19 Fe C13 126.06(18) . . ?
C12 Fe C13 40.42(15) . . ?
C14 Fe C13 40.88(16) . . ?
C18 Fe C13 110.02(18) . . ?
C17 Fe C13 123.17(17) . . ?
C1 N1 C5 109.5(3) 2 . ?
C1 N1 C6 111.2(3) 2 . ?
C5 N1 C6 111.4(3) . . ?
C1 N1 Cu 103.1(2) 2 . ?
C5 N1 Cu 112.5(2) . . ?
C6 N1 Cu 108.7(2) . . ?
C3 N2 C2 112.0(3) . . ?
C3 N2 Cu 116.2(3) . . ?
C2 N2 Cu 108.4(2) . . ?
N1 C1 C2 109.6(3) 2 . ?
C1 C2 N2 110.6(3) . . ?
N2 C3 C4 110.9(4) . . ?
C3 C4 C5 115.6(4) . . ?
N1 C5 C4 115.4(4) . . ?
C11 C6 N1 115.6(3) . . ?
C12 C11 C15 106.2(3) . . ?
C12 C11 C6 127.3(3) . . ?
C15 C11 C6 126.4(3) . . ?
C12 C11 Fe 69.7(2) . . ?
C15 C11 Fe 69.4(2) . . ?
C6 C11 Fe 122.5(2) . . ?
C13 C12 C11 108.8(3) . . ?
C13 C12 Fe 70.1(2) . . ?
C11 C12 Fe 69.03(19) . . ?
C12 C13 C14 108.1(3) . . ?
C12 C13 Fe 69.4(2) . . ?
C14 C13 Fe 69.3(2) . . ?
C15 C14 C13 107.7(3) . . ?
C15 C14 Fe 69.4(2) . . ?
C13 C14 Fe 69.9(2) . . ?
C14 C15 C11 109.2(3) . . ?
C14 C15 Fe 70.1(2) . . ?
C11 C15 Fe 69.22(19) . . ?
C17 C16 C20 108.1(4) . . ?
C17 C16 Fe 70.4(2) . . ?
C20 C16 Fe 69.9(2) . . ?
C16 C17 C18 108.2(4) . . ?
C16 C17 Fe 69.4(2) . . ?
C18 C17 Fe 69.8(2) . . ?
C17 C18 C19 108.2(4) . . ?
C17 C18 Fe 70.1(2) . . ?
C19 C18 Fe 69.5(2) . . ?
C20 C19 C18 107.1(4) . . ?
C20 C19 Fe 69.7(2) . . ?
C18 C19 Fe 69.8(2) . . ?
C16 C20 C19 108.4(4) . . ?
C16 C20 Fe 69.7(2) . . ?
C19 C20 Fe 69.9(2) . . ?
O11 Cl O13 128.5(5) . . ?
O11 Cl O12 119.3(5) . . ?
O13 Cl O12 110.5(3) . . ?
O11 Cl O15 88.7(5) . . ?
O13 Cl O15 97.4(4) . . ?
O12 Cl O15 97.3(4) . . ?
O11 Cl O14 81.3(5) . . ?
O13 Cl O14 87.7(4) . . ?
O12 Cl O14 88.9(4) . . ?
O15 Cl O14 170.0(5) . . ?

loop_
_geom_bond_atom_site_label_1
_geom_bond_atom_site_label_2
_geom_bond_distance
_geom_bond_site_symmetry_2
_geom_bond_publ_flag
Cu N1 2.033(3) 2 ?
Cu N1 2.033(3) . ?
Cu N2 2.034(3) 2 ?
Cu N2 2.034(3) . ?
Cu O1 2.329(4) . ?
Fe C11 2.031(3) . ?
Fe C15 2.033(4) . ?
Fe C16 2.034(4) . ?
Fe C20 2.037(4) . ?
Fe C19 2.040(4) . ?
Fe C12 2.040(3) . ?
Fe C14 2.042(4) . ?
Fe C18 2.044(4) . ?
Fe C17 2.047(4) . ?
Fe C13 2.050(4) . ?
N1 C1 1.493(5) 2 ?
N1 C5 1.493(4) . ?
N1 C6 1.501(4) . ?
N2 C3 1.469(5) . ?
N2 C2 1.534(6) . ?
C1 N1 1.493(5) 2 ?
C1 C2 1.513(6) . ?
C3 C4 1.502(7) . ?
C4 C5 1.509(6) . ?
C6 C11 1.486(5) . ?
C11 C12 1.434(5) . ?
C11 C15 1.437(5) . ?
C12 C13 1.413(5) . ?
C13 C14 1.429(6) . ?
C14 C15 1.409(5) . ?
C16 C17 1.402(6) . ?
C16 C20 1.405(5) . ?
C17 C18 1.403(6) . ?
C18 C19 1.419(6) . ?
C19 C20 1.410(6) . ?
Cl O11 1.285(6) . ?
Cl O13 1.371(5) . ?
Cl O12 1.410(4) . ?
Cl O15 1.533(6) . ?
Cl O14 1.675(9) . ?

loop_
_geom_hbond_atom_site_label_D
_geom_hbond_atom_site_label_H
_geom_hbond_atom_site_label_A
_geom_hbond_distance_DH
_geom_hbond_distance_HA
_geom_hbond_distance_DA
_geom_hbond_angle_DHA
_geom_hbond_site_symmetry_A
O1 H1O O11 0.79(4) 2.06(4) 2.819(7) 160(5) .
N2 H2N O12 0.88(6) 2.36(6) 3.209(6) 162(4) 1_545
